data_4069770
loop_
_publ_author_name
'Salem, Hiyam'
'Shimon, Linda J. W.'
'Diskin-Posner, Yael'
'Leitus, Gregory'
'Ben-David, Yehoshoa'
'Milstein, David'

_publ_section_title
;
 Formation of Stabletrans-Dihydride Ruthenium(II) and 16-Electron
 Ruthenium(0) Complexes Based on Phosphinite PONOP Pincer Ligands.
 Reactivity toward Water and Electrophiles
;
_journal_issue 16
_journal_name_full Organometallics
_journal_page_first 4791
_journal_paper_doi 10.1021/om9004077
_journal_volume 28
_journal_year 2009
_chemical_formula_moiety 'C35 H47.89 Cl0.11 N O2 P3 Ru'
_chemical_formula_sum 'C35 H47.9 Cl0.1 N O2 P3 Ru'
_chemical_formula_weight 712.17
_chemical_name_systematic
; 
 ? 
;
_space_group_IT_number 14
_symmetry_cell_setting monoclinic
_symmetry_space_group_name_Hall '-P 2yn'
_symmetry_space_group_name_H-M 'P 1 21/n 1'
_atom_sites_solution_hydrogens geom
_atom_sites_solution_primary direct
_atom_sites_solution_secondary difmap
_audit_creation_method SHELXL-97
_cell_angle_alpha 90.00
_cell_angle_beta 112.711(3)
_cell_angle_gamma 90.00
_cell_formula_units_Z 8
_cell_length_a 18.1513(12)
_cell_length_b 19.3219(14)
_cell_length_c 21.2787(17)
_cell_measurement_reflns_used 74783
_cell_measurement_temperature 120(2)
_cell_measurement_theta_max 25.84
_cell_measurement_theta_min 1.88
_cell_volume 6884.2(9)
_computing_cell_refinement 'Bruker Apex2'
_computing_data_collection 'Bruker Apex2'
_computing_data_reduction 'Bruker Apex2'
_computing_structure_refinement 'SHELXL-97 (Sheldrick, 1997)'
_computing_structure_solution 'SHELXS-97 (Sheldrick, 1990)'
_diffrn_ambient_temperature 120(2)
_diffrn_measured_fraction_theta_full 0.995
_diffrn_measured_fraction_theta_max 0.995
_diffrn_measurement_device_type 'Bruker KappaApexII CCD'
_diffrn_measurement_method 'Phi and omega scans'
_diffrn_radiation_monochromator graphite
_diffrn_radiation_source 'fine-focus sealed tube'
_diffrn_radiation_type MoK\a
_diffrn_radiation_wavelength 0.71073
_diffrn_reflns_av_R_equivalents 0.0875
_diffrn_reflns_av_sigmaI/netI 0.0787
_diffrn_reflns_limit_h_max 20
_diffrn_reflns_limit_h_min -22
_diffrn_reflns_limit_k_max 23
_diffrn_reflns_limit_k_min -23
_diffrn_reflns_limit_l_max 26
_diffrn_reflns_limit_l_min -26
_diffrn_reflns_number 74783
_diffrn_reflns_theta_full 25.84
_diffrn_reflns_theta_max 25.84
_diffrn_reflns_theta_min 1.88
_exptl_absorpt_coefficient_mu 0.634
_exptl_absorpt_correction_T_max 0.9606
_exptl_absorpt_correction_T_min 0.8890
_exptl_absorpt_correction_type multi-scan
_exptl_absorpt_process_details 'Bruker Spex2'
_exptl_crystal_colour colourless
_exptl_crystal_density_diffrn 1.374
_exptl_crystal_density_method 'not measured'
_exptl_crystal_description needle
_exptl_crystal_F_000 2973.2
_exptl_crystal_size_max 0.19
_exptl_crystal_size_mid 0.08
_exptl_crystal_size_min 0.06
_refine_diff_density_max 0.727
_refine_diff_density_min -0.554
_refine_diff_density_rms 0.098
_refine_ls_extinction_method none
_refine_ls_goodness_of_fit_ref 0.993
_refine_ls_hydrogen_treatment mixed
_refine_ls_matrix_type full
_refine_ls_number_parameters 799
_refine_ls_number_reflns 13237
_refine_ls_number_restraints 0
_refine_ls_restrained_S_all 0.993
_refine_ls_R_factor_all 0.0872
_refine_ls_R_factor_gt 0.0420
_refine_ls_shift/su_max 0.001
_refine_ls_shift/su_mean 0.000
_refine_ls_structure_factor_coef Fsqd
_refine_ls_weighting_details 'calc w=1/[\s^2^(Fo^2^)+(0.0347P)^2^+3.3806P] where P=(Fo^2^+2Fc^2^)/3'
_refine_ls_weighting_scheme calc
_refine_ls_wR_factor_gt 0.0766
_refine_ls_wR_factor_ref 0.0908
_reflns_number_gt 8776
_reflns_number_total 13237
_reflns_threshold_expression >2sigma(I)
_cod_data_source_file om9004077_si_001.cif
_cod_data_source_block complex4
_cod_depositor_comments
;
The following automatic conversions were performed:

'_symmetry_cell_setting' value 'Monoclinic' changed to 'monoclinic'
according to /home/saulius/struct/CIF-dictionaries/cif_core.dic
dictionary named 'cif_core.dic' version 2.4.2 from 2011-04-26.

Automatic conversion script
Id: cif_fix_values 1715 2011-07-08 13:25:40Z adriana 
;
_cod_original_sg_symbol_H-M P2(1)/n
_cod_original_formula_sum 'C35 H47.90 Cl0.10 N O2 P3 Ru'
_cod_database_code 4069770

loop_
_symmetry_equiv_pos_as_xyz
'x, y, z'
'-x+1/2, y+1/2, -z+1/2'
'-x, -y, -z'
'x-1/2, -y-1/2, z-1/2'

loop_
_atom_site_label
_atom_site_type_symbol
_atom_site_fract_x
_atom_site_fract_y
_atom_site_fract_z
_atom_site_U_iso_or_equiv
_atom_site_adp_type
_atom_site_occupancy
_atom_site_symmetry_multiplicity
_atom_site_calc_flag
_atom_site_refinement_flags
Ru2 Ru 0.203640(17) 0.122098(15) 0.279584(14) 0.01499(8) Uani 1 1 d .
Ru1 Ru 0.690134(17) 0.112484(15) 0.255753(14) 0.01359(8) Uani 1 1 d .
H2A H 0.125(2) 0.1455(18) 0.3028(17) 0.028(10) Uiso 1 1 d .
H1A H 0.616(2) 0.0896(19) 0.2799(18) 0.039(11) Uiso 1 1 d .
Cl1 Cl 0.7939(8) 0.1570(7) 0.2113(6) 0.047(5) Uiso 0.097(5) 1 d P
Cl2 Cl 0.3122(7) 0.0796(6) 0.2411(6) 0.045(5) Uiso 0.109(5) 1 d P
H1B H 0.756(3) 0.136(2) 0.236(2) 0.049(14) Uiso 0.903(5) 1 d P
H2B H 0.279(3) 0.099(2) 0.260(2) 0.028(12) Uiso 0.891(5) 1 d P
P5 P 0.11464(6) 0.09324(5) 0.17545(5) 0.0190(2) Uani 1 1 d .
P4 P 0.27953(6) 0.11300(5) 0.39223(5) 0.0180(2) Uani 1 1 d .
P3 P 0.59989(5) 0.12201(5) 0.14783(4) 0.0163(2) Uani 1 1 d .
P2 P 0.75676(6) 0.13978(5) 0.36621(5) 0.0160(2) Uani 1 1 d .
P6 P 0.23427(6) 0.23000(5) 0.25752(5) 0.0155(2) Uani 1 1 d .
P1 P 0.73876(5) 0.00496(5) 0.25532(4) 0.0137(2) Uani 1 1 d .
O4 O 0.09216(15) 0.01050(13) 0.18584(12) 0.0253(6) Uani 1 1 d .
O3 O 0.26700(14) 0.02927(12) 0.40871(11) 0.0209(6) Uani 1 1 d .
O2 O 0.57394(14) 0.20639(12) 0.14231(11) 0.0202(6) Uani 1 1 d .
O1 O 0.72426(14) 0.22072(12) 0.37162(11) 0.0191(6) Uani 1 1 d .
N2 N 0.17945(17) 0.01971(15) 0.29720(14) 0.0158(7) Uani 1 1 d .
N1 N 0.64979(17) 0.21402(14) 0.25705(14) 0.0151(7) Uani 1 1 d .
C45 C 0.0781(3) 0.0520(2) 0.0393(2) 0.0454(13) Uani 1 1 d .
H45A H 0.0984 0.0461 0.0031 0.068 Uiso 1 1 calc R
H45B H 0.0332 0.0845 0.0241 0.068 Uiso 1 1 calc R
H45C H 0.0600 0.0071 0.0496 0.068 Uiso 1 1 calc R
C62 C 0.4898(3) 0.3003(2) 0.3980(2) 0.0425(13) Uani 1 1 d .
H62 H 0.5420 0.3143 0.4272 0.051 Uiso 1 1 calc R
C56 C 0.0934(3) 0.4206(2) 0.2789(2) 0.0405(12) Uani 1 1 d .
H56 H 0.0647 0.4600 0.2837 0.049 Uiso 1 1 calc R
C61 C 0.4797(2) 0.2488(2) 0.3511(2) 0.0383(12) Uani 1 1 d .
H61 H 0.5250 0.2277 0.3472 0.046 Uiso 1 1 calc R
C46 C 0.2158(3) 0.0337(2) 0.1214(2) 0.0408(12) Uani 1 1 d .
H46A H 0.2016 -0.0134 0.1294 0.061 Uiso 1 1 calc R
H46B H 0.2578 0.0515 0.1630 0.061 Uiso 1 1 calc R
H46C H 0.2353 0.0333 0.0844 0.061 Uiso 1 1 calc R
C55 C 0.0769(2) 0.3566(3) 0.2985(2) 0.0390(12) Uani 1 1 d .
H55 H 0.0372 0.3519 0.3171 0.047 Uiso 1 1 calc R
C63 C 0.4244(3) 0.3315(2) 0.4027(2) 0.0390(12) Uani 1 1 d .
H63 H 0.4310 0.3664 0.4359 0.047 Uiso 1 1 calc R
C38 C 0.4284(2) 0.1004(2) 0.50647(19) 0.0371(12) Uani 1 1 d .
H38A H 0.4088 0.0564 0.5169 0.056 Uiso 1 1 calc R
H38B H 0.4146 0.1379 0.5310 0.056 Uiso 1 1 calc R
H38C H 0.4865 0.0982 0.5207 0.056 Uiso 1 1 calc R
C31 C 0.5516(3) 0.1401(2) 0.00475(18) 0.0363(11) Uani 1 1 d .
H31A H 0.5342 0.1867 0.0108 0.054 Uiso 1 1 calc R
H31B H 0.5071 0.1077 -0.0050 0.054 Uiso 1 1 calc R
H31C H 0.5693 0.1402 -0.0333 0.054 Uiso 1 1 calc R
C37 C 0.4226(2) 0.0639(2) 0.3922(2) 0.0367(11) Uani 1 1 d .
H37A H 0.4806 0.0695 0.4081 0.055 Uiso 1 1 calc R
H37B H 0.3980 0.0734 0.3433 0.055 Uiso 1 1 calc R
H37C H 0.4103 0.0163 0.4009 0.055 Uiso 1 1 calc R
C48 C -0.0300(2) 0.1196(2) 0.1869(2) 0.0371(11) Uani 1 1 d .
H48A H -0.0044 0.1524 0.2241 0.056 Uiso 1 1 calc R
H48B H -0.0252 0.0726 0.2055 0.056 Uiso 1 1 calc R
H48C H -0.0866 0.1315 0.1637 0.056 Uiso 1 1 calc R
C32 C 0.6955(3) 0.1598(2) 0.0785(2) 0.0352(11) Uani 1 1 d .
H32A H 0.7120 0.1497 0.0407 0.053 Uiso 1 1 calc R
H32B H 0.7387 0.1473 0.1217 0.053 Uiso 1 1 calc R
H32C H 0.6837 0.2093 0.0787 0.053 Uiso 1 1 calc R
C40 C 0.2764(3) 0.2275(2) 0.4689(2) 0.0347(11) Uani 1 1 d .
H40A H 0.2425 0.2530 0.4282 0.052 Uiso 1 1 calc R
H40B H 0.3326 0.2327 0.4751 0.052 Uiso 1 1 calc R
H40C H 0.2688 0.2458 0.5089 0.052 Uiso 1 1 calc R
C35 C 0.4601(2) 0.1041(2) 0.1708(2) 0.0315(10) Uani 1 1 d .
H35A H 0.4051 0.0868 0.1536 0.047 Uiso 1 1 calc R
H35B H 0.4598 0.1544 0.1768 0.047 Uiso 1 1 calc R
H35C H 0.4909 0.0823 0.2147 0.047 Uiso 1 1 calc R
C68 C 0.2161(3) 0.2479(2) 0.0347(2) 0.0324(11) Uani 1 1 d .
H68 H 0.2116 0.2500 -0.0112 0.039 Uiso 1 1 calc R
C57 C 0.1508(3) 0.4279(2) 0.2526(2) 0.0335(11) Uani 1 1 d .
H57 H 0.1617 0.4723 0.2390 0.040 Uiso 1 1 calc R
C16 C 0.6378(3) -0.1872(2) 0.3235(2) 0.0320(11) Uani 1 1 d .
H16 H 0.6180 -0.2267 0.3386 0.038 Uiso 1 1 calc R
C41 C 0.1666(2) 0.1409(2) 0.4488(2) 0.0313(10) Uani 1 1 d .
H41A H 0.1568 0.1596 0.4877 0.047 Uiso 1 1 calc R
H41B H 0.1540 0.0914 0.4442 0.047 Uiso 1 1 calc R
H41C H 0.1328 0.1650 0.4071 0.047 Uiso 1 1 calc R
C67 C 0.2782(3) 0.2122(2) 0.0823(2) 0.0305(10) Uani 1 1 d .
H67 H 0.3170 0.1902 0.0694 0.037 Uiso 1 1 calc R
C17 C 0.6977(3) -0.1952(2) 0.2998(2) 0.0320(11) Uani 1 1 d .
H17 H 0.7190 -0.2397 0.2982 0.038 Uiso 1 1 calc R
C15 C 0.6060(2) -0.1234(2) 0.32569(19) 0.0305(10) Uani 1 1 d .
H15 H 0.5645 -0.1186 0.3422 0.037 Uiso 1 1 calc R
C3 C 0.7804(3) -0.0156(2) 0.07929(19) 0.0301(10) Uani 1 1 d .
H3 H 0.8147 0.0055 0.0605 0.036 Uiso 1 1 calc R
C69 C 0.1605(3) 0.2805(2) 0.05360(19) 0.0295(10) Uani 1 1 d .
H69 H 0.1168 0.3043 0.0206 0.035 Uiso 1 1 calc R
C34 C 0.4977(2) 0.0100(2) 0.1072(2) 0.0300(10) Uani 1 1 d .
H34A H 0.5300 -0.0137 0.1497 0.045 Uiso 1 1 calc R
H34B H 0.5203 0.0013 0.0729 0.045 Uiso 1 1 calc R
H34C H 0.4428 -0.0074 0.0907 0.045 Uiso 1 1 calc R
C49 C 0.0029(2) 0.1948(2) 0.1067(2) 0.0299(10) Uani 1 1 d .
H49A H -0.0537 0.2066 0.0834 0.045 Uiso 1 1 calc R
H49B H 0.0289 0.1960 0.0741 0.045 Uiso 1 1 calc R
H49C H 0.0286 0.2283 0.1432 0.045 Uiso 1 1 calc R
C28 C 0.8900(2) 0.2077(2) 0.36417(19) 0.0283(10) Uani 1 1 d .
H28A H 0.8683 0.2538 0.3658 0.042 Uiso 1 1 calc R
H28B H 0.8696 0.1912 0.3170 0.042 Uiso 1 1 calc R
H28C H 0.9485 0.2102 0.3817 0.042 Uiso 1 1 calc R
C4 C 0.7259(2) -0.0648(2) 0.04232(19) 0.0275(10) Uani 1 1 d .
H4 H 0.7227 -0.0783 -0.0016 0.033 Uiso 1 1 calc R
C64 C 0.3489(2) 0.3119(2) 0.35890(18) 0.0265(10) Uani 1 1 d .
H64 H 0.3039 0.3349 0.3616 0.032 Uiso 1 1 calc R
C54 C 0.1187(2) 0.2982(2) 0.29103(18) 0.0263(10) Uani 1 1 d .
H54 H 0.1070 0.2538 0.3042 0.032 Uiso 1 1 calc R
C5 C 0.6763(2) -0.0939(2) 0.07001(18) 0.0253(10) Uani 1 1 d .
H5 H 0.6380 -0.1273 0.0446 0.030 Uiso 1 1 calc R
C66 C 0.2840(2) 0.2085(2) 0.14878(19) 0.0262(10) Uani 1 1 d .
H66 H 0.3261 0.1823 0.1808 0.031 Uiso 1 1 calc R
C2 C 0.7855(2) 0.0032(2) 0.14338(19) 0.0255(9) Uani 1 1 d .
H2 H 0.8237 0.0369 0.1683 0.031 Uiso 1 1 calc R
C36 C 0.3899(2) 0.1140(2) 0.43012(18) 0.0253(9) Uani 1 1 d .
H36 H 0.4069 0.1614 0.4224 0.030 Uiso 1 1 calc R
C11 C 0.9814(2) 0.0353(2) 0.34449(19) 0.0260(10) Uani 1 1 d .
H11 H 1.0190 0.0637 0.3357 0.031 Uiso 1 1 calc R
C10 C 1.0067(2) -0.0097(2) 0.39918(18) 0.0257(10) Uani 1 1 d .
H10 H 1.0616 -0.0124 0.4281 0.031 Uiso 1 1 calc R
C29 C 0.8929(2) 0.1848(2) 0.48099(17) 0.0243(9) Uani 1 1 d .
H29A H 0.9503 0.1946 0.4981 0.036 Uiso 1 1 calc R
H29B H 0.8827 0.1497 0.5099 0.036 Uiso 1 1 calc R
H29C H 0.8638 0.2273 0.4819 0.036 Uiso 1 1 calc R
C60 C 0.4032(2) 0.2273(2) 0.30896(19) 0.0259(10) Uani 1 1 d .
H60 H 0.3969 0.1898 0.2784 0.031 Uiso 1 1 calc R
C58 C 0.1926(2) 0.37151(19) 0.24602(18) 0.0250(9) Uani 1 1 d .
H58 H 0.2331 0.3772 0.2285 0.030 Uiso 1 1 calc R
C39 C 0.2539(2) 0.1513(2) 0.46032(18) 0.0239(9) Uani 1 1 d .
H39 H 0.2868 0.1273 0.5038 0.029 Uiso 1 1 calc R
C44 C 0.1433(2) 0.0797(2) 0.10208(18) 0.0252(9) Uani 1 1 d .
H44 H 0.1588 0.1259 0.0899 0.030 Uiso 1 1 calc R
C14 C 0.6353(2) -0.0648(2) 0.30327(17) 0.0228(9) Uani 1 1 d .
H14 H 0.6128 -0.0205 0.3037 0.027 Uiso 1 1 calc R
C47 C 0.0103(2) 0.1231(2) 0.13678(18) 0.0234(9) Uani 1 1 d .
H47 H -0.0188 0.0907 0.0986 0.028 Uiso 1 1 calc R
C26 C 0.7727(2) 0.02975(18) 0.45274(18) 0.0224(9) Uani 1 1 d .
H26A H 0.7634 0.0105 0.4916 0.034 Uiso 1 1 calc R
H26B H 0.8303 0.0334 0.4642 0.034 Uiso 1 1 calc R
H26C H 0.7488 -0.0007 0.4132 0.034 Uiso 1 1 calc R
C25 C 0.6463(2) 0.0980(2) 0.42156(18) 0.0233(9) Uani 1 1 d .
H25A H 0.6196 0.0677 0.3823 0.035 Uiso 1 1 calc R
H25B H 0.6233 0.1445 0.4116 0.035 Uiso 1 1 calc R
H25C H 0.6387 0.0795 0.4615 0.035 Uiso 1 1 calc R
C9 C 0.9520(2) -0.0502(2) 0.41118(18) 0.0239(9) Uani 1 1 d .
H9 H 0.9689 -0.0797 0.4499 0.029 Uiso 1 1 calc R
C18 C 0.7265(2) -0.13802(19) 0.27854(18) 0.0234(9) Uani 1 1 d .
H18 H 0.7677 -0.1436 0.2619 0.028 Uiso 1 1 calc R
C30 C 0.6208(2) 0.1179(2) 0.06988(17) 0.0223(9) Uani 1 1 d .
H30 H 0.6328 0.0684 0.0636 0.027 Uiso 1 1 calc R
C70 C 0.1685(2) 0.27861(19) 0.12141(18) 0.0221(9) Uani 1 1 d .
H70 H 0.1312 0.3028 0.1345 0.026 Uiso 1 1 calc R
C33 C 0.4979(2) 0.08701(19) 0.12014(18) 0.0213(9) Uani 1 1 d .
H33 H 0.4650 0.1097 0.0759 0.026 Uiso 1 1 calc R
C12 C 0.9014(2) 0.0388(2) 0.30253(18) 0.0210(9) Uani 1 1 d .
H12 H 0.8843 0.0716 0.2665 0.025 Uiso 1 1 calc R
C51 C 0.1413(2) -0.11364(19) 0.32197(18) 0.0203(8) Uani 1 1 d .
H51 H 0.1281 -0.1592 0.3308 0.024 Uiso 1 1 calc R
C8 C 0.8719(2) -0.04895(19) 0.36764(17) 0.0203(9) Uani 1 1 d .
H8 H 0.8348 -0.0786 0.3759 0.024 Uiso 1 1 calc R
C50 C 0.1046(2) -0.08513(19) 0.25794(18) 0.0199(9) Uani 1 1 d .
H50 H 0.0661 -0.1105 0.2219 0.024 Uiso 1 1 calc R
C52 C 0.1975(2) -0.07562(19) 0.37318(18) 0.0200(9) Uani 1 1 d .
H52 H 0.2241 -0.0948 0.4173 0.024 Uiso 1 1 calc R
C22 C 0.6448(2) 0.31679(19) 0.31803(19) 0.0197(9) Uani 1 1 d .
H22 H 0.6632 0.3419 0.3596 0.024 Uiso 1 1 calc R
C20 C 0.5646(2) 0.30825(19) 0.19930(19) 0.0198(9) Uani 1 1 d .
H20 H 0.5262 0.3269 0.1585 0.024 Uiso 1 1 calc R
C53 C 0.1765(2) 0.3052(2) 0.26464(17) 0.0191(9) Uani 1 1 d .
C59 C 0.3365(2) 0.25990(19) 0.31121(17) 0.0193(9) Uani 1 1 d .
C21 C 0.5900(2) 0.34517(19) 0.25928(18) 0.0195(8) Uani 1 1 d .
H21 H 0.5696 0.3903 0.2601 0.023 Uiso 1 1 calc R
C65 C 0.2300(2) 0.24216(18) 0.17017(18) 0.0188(8) Uani 1 1 d .
C24 C 0.7350(2) 0.10132(18) 0.43593(17) 0.0175(8) Uani 1 1 d .
H24 H 0.7607 0.1311 0.4771 0.021 Uiso 1 1 calc R
C42 C 0.2140(2) -0.00989(19) 0.35894(17) 0.0178(8) Uani 1 1 d .
C43 C 0.1254(2) -0.01876(19) 0.24786(17) 0.0174(8) Uani 1 1 d .
C27 C 0.8648(2) 0.15784(19) 0.40774(17) 0.0188(8) Uani 1 1 d .
H27 H 0.8933 0.1132 0.4094 0.023 Uiso 1 1 calc R
C6 C 0.6811(2) -0.07539(18) 0.13402(17) 0.0181(8) Uani 1 1 d .
H6 H 0.6465 -0.0965 0.1523 0.022 Uiso 1 1 calc R
C13 C 0.6966(2) -0.07178(19) 0.28079(17) 0.0178(8) Uani 1 1 d .
C1 C 0.7363(2) -0.02600(18) 0.17230(17) 0.0171(8) Uani 1 1 d .
C19 C 0.5965(2) 0.24352(18) 0.20035(17) 0.0164(8) Uani 1 1 d .
C23 C 0.6721(2) 0.25123(18) 0.31480(17) 0.0148(8) Uani 1 1 d .
C7 C 0.8459(2) -0.00416(18) 0.31177(17) 0.0149(8) Uani 1 1 d .

loop_
_atom_site_aniso_label
_atom_site_aniso_U_11
_atom_site_aniso_U_22
_atom_site_aniso_U_33
_atom_site_aniso_U_23
_atom_site_aniso_U_13
_atom_site_aniso_U_12
Ru2 0.01258(16) 0.01917(17) 0.01176(16) 0.00235(12) 0.00310(12) -0.00013(14)
Ru1 0.01127(15) 0.01634(16) 0.01067(15) 0.00085(12) 0.00148(12) 0.00052(13)
P5 0.0187(5) 0.0212(5) 0.0139(5) 0.0019(4) 0.0028(4) 0.0001(4)
P4 0.0159(5) 0.0222(5) 0.0134(5) 0.0024(4) 0.0028(4) -0.0036(5)
P3 0.0132(5) 0.0196(5) 0.0134(5) 0.0010(4) 0.0022(4) 0.0014(4)
P2 0.0149(5) 0.0176(5) 0.0131(5) 0.0001(4) 0.0030(4) 0.0013(4)
P6 0.0132(5) 0.0188(5) 0.0136(5) 0.0014(4) 0.0041(4) 0.0015(4)
P1 0.0115(5) 0.0153(5) 0.0129(5) 0.0011(4) 0.0031(4) -0.0013(4)
O4 0.0287(16) 0.0234(15) 0.0149(14) 0.0030(11) -0.0014(12) -0.0046(13)
O3 0.0231(14) 0.0225(14) 0.0109(13) 0.0042(11) -0.0001(11) -0.0052(12)
O2 0.0192(14) 0.0199(14) 0.0162(14) 0.0031(11) 0.0010(11) 0.0029(12)
O1 0.0205(14) 0.0179(14) 0.0137(13) -0.0009(10) 0.0008(11) 0.0031(11)
N2 0.0129(16) 0.0158(16) 0.0182(17) 0.0011(13) 0.0054(13) 0.0001(14)
N1 0.0127(16) 0.0160(16) 0.0144(16) 0.0031(13) 0.0029(13) 0.0029(13)
C45 0.044(3) 0.057(3) 0.024(3) -0.006(2) 0.001(2) 0.010(3)
C62 0.025(3) 0.047(3) 0.038(3) 0.017(2) -0.006(2) -0.012(2)
C56 0.037(3) 0.029(3) 0.050(3) -0.012(2) 0.011(2) 0.006(2)
C61 0.014(2) 0.055(3) 0.043(3) 0.033(2) 0.008(2) 0.005(2)
C46 0.047(3) 0.045(3) 0.033(3) 0.003(2) 0.018(2) 0.015(2)
C55 0.023(2) 0.058(3) 0.037(3) -0.006(2) 0.013(2) 0.009(2)
C63 0.037(3) 0.039(3) 0.027(3) 0.005(2) -0.003(2) -0.008(2)
C38 0.020(2) 0.053(3) 0.026(2) 0.014(2) -0.0047(18) -0.004(2)
C31 0.052(3) 0.039(3) 0.011(2) 0.0024(18) 0.006(2) 0.011(2)
C37 0.023(2) 0.040(3) 0.042(3) 0.007(2) 0.008(2) 0.004(2)
C48 0.021(2) 0.054(3) 0.035(3) 0.011(2) 0.0091(19) 0.000(2)
C32 0.044(3) 0.041(3) 0.028(2) 0.001(2) 0.022(2) -0.005(2)
C40 0.045(3) 0.038(3) 0.023(2) -0.0092(19) 0.014(2) -0.007(2)
C35 0.021(2) 0.032(3) 0.041(3) -0.003(2) 0.0108(19) -0.001(2)
C68 0.051(3) 0.031(2) 0.019(2) -0.0078(19) 0.017(2) -0.018(2)
C57 0.032(3) 0.027(2) 0.032(3) -0.0064(19) 0.001(2) 0.004(2)
C16 0.038(3) 0.032(3) 0.024(2) 0.0061(19) 0.010(2) -0.009(2)
C41 0.030(2) 0.041(3) 0.025(2) 0.0015(19) 0.0136(19) -0.002(2)
C67 0.038(3) 0.031(2) 0.030(3) -0.0091(19) 0.021(2) -0.009(2)
C17 0.035(3) 0.025(2) 0.027(2) 0.0058(18) 0.003(2) -0.001(2)
C15 0.023(2) 0.043(3) 0.026(2) -0.002(2) 0.0093(18) -0.013(2)
C3 0.039(3) 0.032(2) 0.028(2) 0.0006(19) 0.023(2) -0.002(2)
C69 0.042(3) 0.026(2) 0.015(2) 0.0049(17) 0.0041(19) -0.008(2)
C34 0.017(2) 0.029(2) 0.042(3) -0.0099(19) 0.0086(19) -0.0077(19)
C49 0.024(2) 0.033(2) 0.030(2) 0.0060(19) 0.0075(19) 0.003(2)
C28 0.024(2) 0.033(2) 0.026(2) -0.0013(19) 0.0080(18) -0.010(2)
C4 0.037(3) 0.027(2) 0.019(2) -0.0045(18) 0.0113(19) 0.003(2)
C64 0.018(2) 0.034(2) 0.018(2) 0.0037(18) -0.0033(17) -0.0061(19)
C54 0.024(2) 0.032(2) 0.021(2) -0.0034(18) 0.0056(18) 0.002(2)
C5 0.024(2) 0.023(2) 0.016(2) -0.0014(16) -0.0055(17) -0.0005(18)
C66 0.027(2) 0.030(2) 0.021(2) 0.0012(17) 0.0084(18) 0.000(2)
C2 0.030(2) 0.026(2) 0.022(2) -0.0057(17) 0.0121(19) -0.0034(19)
C36 0.017(2) 0.034(2) 0.021(2) 0.0072(18) 0.0018(16) -0.0025(19)
C11 0.018(2) 0.035(2) 0.024(2) -0.0033(18) 0.0065(18) -0.0029(19)
C10 0.014(2) 0.035(2) 0.020(2) -0.0027(18) -0.0014(17) 0.0057(19)
C29 0.016(2) 0.029(2) 0.018(2) -0.0038(17) -0.0044(16) 0.0005(18)
C60 0.018(2) 0.034(2) 0.024(2) 0.0114(18) 0.0060(17) 0.0034(19)
C58 0.022(2) 0.021(2) 0.024(2) -0.0073(17) 0.0005(17) 0.0040(19)
C39 0.026(2) 0.030(2) 0.016(2) -0.0018(17) 0.0073(17) -0.0028(19)
C44 0.033(2) 0.021(2) 0.019(2) 0.0000(17) 0.0073(18) -0.0003(19)
C14 0.021(2) 0.028(2) 0.014(2) 0.0001(16) 0.0023(17) -0.0036(19)
C47 0.017(2) 0.026(2) 0.021(2) 0.0035(17) 0.0009(16) -0.0015(18)
C26 0.028(2) 0.024(2) 0.015(2) 0.0031(16) 0.0084(17) 0.0015(19)
C25 0.023(2) 0.029(2) 0.021(2) -0.0023(17) 0.0128(17) 0.0013(18)
C9 0.023(2) 0.024(2) 0.017(2) 0.0007(16) -0.0009(17) 0.0085(19)
C18 0.020(2) 0.025(2) 0.019(2) 0.0048(17) 0.0009(17) -0.0028(18)
C30 0.027(2) 0.023(2) 0.015(2) 0.0008(17) 0.0056(16) 0.0021(19)
C70 0.025(2) 0.017(2) 0.021(2) 0.0017(16) 0.0055(17) -0.0011(18)
C33 0.0120(19) 0.025(2) 0.021(2) 0.0000(17) 0.0005(16) -0.0002(17)
C12 0.016(2) 0.026(2) 0.020(2) 0.0005(16) 0.0062(17) 0.0003(18)
C51 0.025(2) 0.0139(19) 0.027(2) 0.0039(17) 0.0150(17) -0.0006(18)
C8 0.022(2) 0.020(2) 0.019(2) -0.0013(16) 0.0074(17) 0.0018(18)
C50 0.0128(19) 0.021(2) 0.024(2) -0.0056(17) 0.0054(16) -0.0025(17)
C52 0.026(2) 0.019(2) 0.016(2) 0.0052(16) 0.0097(17) 0.0014(18)
C22 0.015(2) 0.021(2) 0.024(2) -0.0023(17) 0.0094(17) -0.0042(17)
C20 0.0120(19) 0.021(2) 0.022(2) 0.0067(17) 0.0020(16) 0.0000(17)
C53 0.016(2) 0.026(2) 0.012(2) -0.0065(16) 0.0022(16) 0.0007(17)
C59 0.017(2) 0.023(2) 0.016(2) 0.0073(16) 0.0041(16) -0.0014(18)
C21 0.016(2) 0.0150(19) 0.029(2) 0.0024(17) 0.0110(17) 0.0032(17)
C65 0.021(2) 0.015(2) 0.021(2) -0.0017(16) 0.0074(17) -0.0043(17)
C24 0.017(2) 0.021(2) 0.0126(19) 0.0008(15) 0.0034(15) 0.0005(17)
C42 0.016(2) 0.023(2) 0.015(2) 0.0011(16) 0.0070(16) -0.0029(17)
C43 0.015(2) 0.020(2) 0.017(2) 0.0029(16) 0.0050(16) 0.0020(17)
C27 0.015(2) 0.022(2) 0.018(2) -0.0017(16) 0.0052(16) 0.0022(17)
C6 0.018(2) 0.016(2) 0.015(2) 0.0009(15) 0.0016(16) 0.0000(17)
C13 0.016(2) 0.024(2) 0.0089(18) 0.0018(16) 0.0006(15) -0.0067(18)
C1 0.015(2) 0.017(2) 0.016(2) 0.0041(15) 0.0031(16) 0.0043(17)
C19 0.0145(19) 0.018(2) 0.017(2) 0.0020(16) 0.0065(16) -0.0030(17)
C23 0.0131(19) 0.018(2) 0.0131(19) 0.0005(15) 0.0044(15) -0.0026(16)
C7 0.0143(19) 0.0154(19) 0.0126(19) -0.0025(15) 0.0024(15) 0.0042(16)

loop_
_atom_type_symbol
_atom_type_description
_atom_type_scat_dispersion_real
_atom_type_scat_dispersion_imag
_atom_type_scat_source
C C 0.0033 0.0016 'International Tables Vol C Tables 4.2.6.8 and 6.1.1.4'
H H 0.0000 0.0000 'International Tables Vol C Tables 4.2.6.8 and 6.1.1.4'
N N 0.0061 0.0033 'International Tables Vol C Tables 4.2.6.8 and 6.1.1.4'
O O 0.0106 0.0060 'International Tables Vol C Tables 4.2.6.8 and 6.1.1.4'
P P 0.1023 0.0942 'International Tables Vol C Tables 4.2.6.8 and 6.1.1.4'
Ru Ru -1.2594 0.8363 'International Tables Vol C Tables 4.2.6.8 and 6.1.1.4'
Cl Cl 0.1484 0.1585 'International Tables Vol C Tables 4.2.6.8 and 6.1.1.4'

loop_
_geom_angle_atom_site_label_1
_geom_angle_atom_site_label_2
_geom_angle_atom_site_label_3
_geom_angle
N2 Ru2 P5 79.72(8)
N2 Ru2 P6 176.63(8)
P5 Ru2 P6 99.50(4)
N2 Ru2 P4 79.68(8)
P5 Ru2 P4 159.26(4)
P6 Ru2 P4 101.20(4)
N2 Ru2 Cl2 89.7(3)
P5 Ru2 Cl2 87.3(2)
P6 Ru2 Cl2 87.0(3)
P4 Ru2 Cl2 94.9(2)
N2 Ru2 H2A 86.7(11)
P5 Ru2 H2A 89.3(11)
P6 Ru2 H2A 96.6(11)
P4 Ru2 H2A 87.2(11)
Cl2 Ru2 H2A 175.4(11)
N2 Ru2 H2B 92.2(14)
P5 Ru2 H2B 92.1(14)
P6 Ru2 H2B 84.6(14)
P4 Ru2 H2B 91.0(13)
Cl2 Ru2 H2B 5.1(14)
H2A Ru2 H2B 178.0(17)
N1 Ru1 P2 79.44(8)
N1 Ru1 P3 79.46(8)
P2 Ru1 P3 158.44(4)
N1 Ru1 P1 177.59(8)
P2 Ru1 P1 99.58(3)
P3 Ru1 P1 101.67(3)
N1 Ru1 Cl1 90.0(3)
P2 Ru1 Cl1 97.5(3)
P3 Ru1 Cl1 86.9(3)
P1 Ru1 Cl1 87.9(3)
N1 Ru1 H1A 85.3(13)
P2 Ru1 H1A 84.9(12)
P3 Ru1 H1A 89.0(12)
P1 Ru1 H1A 96.8(13)
Cl1 Ru1 H1A 174.3(13)
N1 Ru1 H1B 92.1(17)
P2 Ru1 H1B 93.2(17)
P3 Ru1 H1B 91.9(17)
P1 Ru1 H1B 85.8(17)
Cl1 Ru1 H1B 5.2(17)
H1A Ru1 H1B 177(2)
O4 P5 C47 95.55(15)
O4 P5 C44 97.92(16)
C47 P5 C44 104.07(17)
O4 P5 Ru2 102.94(9)
C47 P5 Ru2 125.84(13)
C44 P5 Ru2 122.60(13)
O3 P4 C39 97.26(15)
O3 P4 C36 97.45(16)
C39 P4 C36 102.29(17)
O3 P4 Ru2 102.62(9)
C39 P4 Ru2 124.57(13)
C36 P4 Ru2 125.11(12)
O2 P3 C33 96.52(15)
O2 P3 C30 97.38(15)
C33 P3 C30 103.13(17)
O2 P3 Ru1 102.88(9)
C33 P3 Ru1 122.77(13)
C30 P3 Ru1 126.36(12)
O1 P2 C24 97.47(14)
O1 P2 C27 97.27(15)
C24 P2 C27 102.12(16)
O1 P2 Ru1 103.11(8)
C24 P2 Ru1 123.57(12)
C27 P2 Ru1 125.95(12)
C53 P6 C65 100.34(16)
C53 P6 C59 99.79(17)
C65 P6 C59 102.93(16)
C53 P6 Ru2 121.44(13)
C65 P6 Ru2 114.20(12)
C59 P6 Ru2 115.35(12)
C13 P1 C1 99.26(16)
C13 P1 C7 100.56(16)
C1 P1 C7 102.73(16)
C13 P1 Ru1 122.10(13)
C1 P1 Ru1 115.85(11)
C7 P1 Ru1 113.43(11)
C43 O4 P5 119.2(2)
C42 O3 P4 119.0(2)
C19 O2 P3 118.2(2)
C23 O1 P2 119.0(2)
C42 N2 C43 116.8(3)
C42 N2 Ru2 121.7(2)
C43 N2 Ru2 121.4(2)
C23 N1 C19 116.8(3)
C23 N1 Ru1 121.9(2)
C19 N1 Ru1 121.2(2)
C44 C45 H45A 109.5
C44 C45 H45B 109.5
H45A C45 H45B 109.5
C44 C45 H45C 109.5
H45A C45 H45C 109.5
H45B C45 H45C 109.5
C63 C62 C61 119.8(4)
C63 C62 H62 120.1
C61 C62 H62 120.1
C57 C56 C55 120.5(4)
C57 C56 H56 119.8
C55 C56 H56 119.8
C62 C61 C60 120.3(4)
C62 C61 H61 119.8
C60 C61 H61 119.8
C44 C46 H46A 109.5
C44 C46 H46B 109.5
H46A C46 H46B 109.5
C44 C46 H46C 109.5
H46A C46 H46C 109.5
H46B C46 H46C 109.5
C56 C55 C54 119.9(4)
C56 C55 H55 120.0
C54 C55 H55 120.0
C62 C63 C64 119.6(4)
C62 C63 H63 120.2
C64 C63 H63 120.2
C36 C38 H38A 109.5
C36 C38 H38B 109.5
H38A C38 H38B 109.5
C36 C38 H38C 109.5
H38A C38 H38C 109.5
H38B C38 H38C 109.5
C30 C31 H31A 109.5
C30 C31 H31B 109.5
H31A C31 H31B 109.5
C30 C31 H31C 109.5
H31A C31 H31C 109.5
H31B C31 H31C 109.5
C36 C37 H37A 109.5
C36 C37 H37B 109.5
H37A C37 H37B 109.5
C36 C37 H37C 109.5
H37A C37 H37C 109.5
H37B C37 H37C 109.5
C47 C48 H48A 109.5
C47 C48 H48B 109.5
H48A C48 H48B 109.5
C47 C48 H48C 109.5
H48A C48 H48C 109.5
H48B C48 H48C 109.5
C30 C32 H32A 109.5
C30 C32 H32B 109.5
H32A C32 H32B 109.5
C30 C32 H32C 109.5
H32A C32 H32C 109.5
H32B C32 H32C 109.5
C39 C40 H40A 109.5
C39 C40 H40B 109.5
H40A C40 H40B 109.5
C39 C40 H40C 109.5
H40A C40 H40C 109.5
H40B C40 H40C 109.5
C33 C35 H35A 109.5
C33 C35 H35B 109.5
H35A C35 H35B 109.5
C33 C35 H35C 109.5
H35A C35 H35C 109.5
H35B C35 H35C 109.5
C67 C68 C69 120.0(4)
C67 C68 H68 120.0
C69 C68 H68 120.0
C58 C57 C56 120.0(4)
C58 C57 H57 120.0
C56 C57 H57 120.0
C15 C16 C17 121.1(4)
C15 C16 H16 119.4
C17 C16 H16 119.4
C39 C41 H41A 109.5
C39 C41 H41B 109.5
H41A C41 H41B 109.5
C39 C41 H41C 109.5
H41A C41 H41C 109.5
H41B C41 H41C 109.5
C68 C67 C66 119.9(4)
C68 C67 H67 120.0
C66 C67 H67 120.0
C18 C17 C16 119.2(4)
C18 C17 H17 120.4
C16 C17 H17 120.4
C16 C15 C14 119.5(4)
C16 C15 H15 120.3
C14 C15 H15 120.3
C4 C3 C2 120.3(4)
C4 C3 H3 119.8
C2 C3 H3 119.8
C68 C69 C70 119.6(4)
C68 C69 H69 120.2
C70 C69 H69 120.2
C33 C34 H34A 109.5
C33 C34 H34B 109.5
H34A C34 H34B 109.5
C33 C34 H34C 109.5
H34A C34 H34C 109.5
H34B C34 H34C 109.5
C47 C49 H49A 109.5
C47 C49 H49B 109.5
H49A C49 H49B 109.5
C47 C49 H49C 109.5
H49A C49 H49C 109.5
H49B C49 H49C 109.5
C27 C28 H28A 109.5
C27 C28 H28B 109.5
H28A C28 H28B 109.5
C27 C28 H28C 109.5
H28A C28 H28C 109.5
H28B C28 H28C 109.5
C5 C4 C3 118.9(4)
C5 C4 H4 120.6
C3 C4 H4 120.6
C63 C64 C59 122.2(4)
C63 C64 H64 118.9
C59 C64 H64 118.9
C53 C54 C55 119.9(4)
C53 C54 H54 120.1
C55 C54 H54 120.1
C4 C5 C6 121.1(4)
C4 C5 H5 119.5
C6 C5 H5 119.5
C67 C66 C65 121.8(4)
C67 C66 H66 119.1
C65 C66 H66 119.1
C3 C2 C1 121.5(4)
C3 C2 H2 119.2
C1 C2 H2 119.2
C37 C36 C38 110.1(3)
C37 C36 P4 110.0(3)
C38 C36 P4 115.9(3)
C37 C36 H36 106.8
C38 C36 H36 106.8
P4 C36 H36 106.8
C10 C11 C12 120.0(4)
C10 C11 H11 120.0
C12 C11 H11 120.0
C9 C10 C11 119.3(4)
C9 C10 H10 120.3
C11 C10 H10 120.3
C27 C29 H29A 109.5
C27 C29 H29B 109.5
H29A C29 H29B 109.5
C27 C29 H29C 109.5
H29A C29 H29C 109.5
H29B C29 H29C 109.5
C59 C60 C61 120.7(4)
C59 C60 H60 119.7
C61 C60 H60 119.7
C57 C58 C53 121.0(4)
C57 C58 H58 119.5
C53 C58 H58 119.5
C40 C39 C41 111.2(3)
C40 C39 P4 110.2(3)
C41 C39 P4 112.6(3)
C40 C39 H39 107.5
C41 C39 H39 107.5
P4 C39 H39 107.5
C45 C44 C46 109.8(3)
C45 C44 P5 114.9(3)
C46 C44 P5 110.8(3)
C45 C44 H44 107.0
C46 C44 H44 107.0
P5 C44 H44 107.0
C13 C14 C15 120.0(4)
C13 C14 H14 120.0
C15 C14 H14 120.0
C49 C47 C48 110.6(3)
C49 C47 P5 112.7(3)
C48 C47 P5 111.4(3)
C49 C47 H47 107.3
C48 C47 H47 107.3
P5 C47 H47 107.3
C24 C26 H26A 109.5
C24 C26 H26B 109.5
H26A C26 H26B 109.5
C24 C26 H26C 109.5
H26A C26 H26C 109.5
H26B C26 H26C 109.5
C24 C25 H25A 109.5
C24 C25 H25B 109.5
H25A C25 H25B 109.5
C24 C25 H25C 109.5
H25A C25 H25C 109.5
H25B C25 H25C 109.5
C10 C9 C8 121.0(4)
C10 C9 H9 119.5
C8 C9 H9 119.5
C17 C18 C13 121.6(4)
C17 C18 H18 119.2
C13 C18 H18 119.2
C32 C30 C31 109.9(3)
C32 C30 P3 110.5(2)
C31 C30 P3 115.0(3)
C32 C30 H30 107.0
C31 C30 H30 107.0
P3 C30 H30 107.0
C65 C70 C69 121.4(4)
C65 C70 H70 119.3
C69 C70 H70 119.3
C34 C33 C35 111.9(3)
C34 C33 P3 110.6(3)
C35 C33 P3 111.5(3)
C34 C33 H33 107.6
C35 C33 H33 107.6
P3 C33 H33 107.6
C7 C12 C11 121.5(4)
C7 C12 H12 119.3
C11 C12 H12 119.3
C50 C51 C52 119.6(3)
C50 C51 H51 120.2
C52 C51 H51 120.2
C9 C8 C7 120.0(4)
C9 C8 H8 120.0
C7 C8 H8 120.0
C43 C50 C51 118.0(3)
C43 C50 H50 121.0
C51 C50 H50 121.0
C42 C52 C51 118.6(3)
C42 C52 H52 120.7
C51 C52 H52 120.7
C23 C22 C21 118.1(3)
C23 C22 H22 120.9
C21 C22 H22 120.9
C19 C20 C21 117.9(3)
C19 C20 H20 121.0
C21 C20 H20 121.0
C54 C53 C58 118.7(4)
C54 C53 P6 120.4(3)
C58 C53 P6 120.8(3)
C60 C59 C64 117.4(4)
C60 C59 P6 121.2(3)
C64 C59 P6 121.2(3)
C22 C21 C20 120.1(3)
C22 C21 H21 120.0
C20 C21 H21 120.0
C70 C65 C66 117.2(3)
C70 C65 P6 121.8(3)
C66 C65 P6 120.6(3)
C25 C24 C26 110.7(3)
C25 C24 P2 113.4(2)
C26 C24 P2 109.9(2)
C25 C24 H24 107.5
C26 C24 H24 107.5
P2 C24 H24 107.5
N2 C42 O3 116.7(3)
N2 C42 C52 123.5(3)
O3 C42 C52 119.8(3)
O4 C43 N2 116.6(3)
O4 C43 C50 119.9(3)
N2 C43 C50 123.5(3)
C28 C27 C29 110.1(3)
C28 C27 P2 110.0(2)
C29 C27 P2 115.3(3)
C28 C27 H27 107.1
C29 C27 H27 107.1
P2 C27 H27 107.1
C5 C6 C1 120.8(4)
C5 C6 H6 119.6
C1 C6 H6 119.6
C14 C13 C18 118.5(3)
C14 C13 P1 120.4(3)
C18 C13 P1 121.1(3)
C2 C1 C6 117.4(3)
C2 C1 P1 120.7(3)
C6 C1 P1 121.8(3)
N1 C19 O2 117.0(3)
N1 C19 C20 123.5(3)
O2 C19 C20 119.5(3)
N1 C23 O1 116.4(3)
N1 C23 C22 123.6(3)
O1 C23 C22 120.0(3)
C12 C7 C8 118.0(3)
C12 C7 P1 119.4(3)
C8 C7 P1 122.3(3)

loop_
_geom_bond_atom_site_label_1
_geom_bond_atom_site_label_2
_geom_bond_distance
Ru2 N2 2.091(3)
Ru2 P5 2.2509(10)
Ru2 P6 2.2534(10)
Ru2 P4 2.2637(9)
Ru2 Cl2 2.544(13)
Ru2 H2A 1.75(3)
Ru2 H2B 1.63(5)
Ru1 N1 2.098(3)
Ru1 P2 2.2517(9)
Ru1 P3 2.2553(9)
Ru1 P1 2.2587(10)
Ru1 Cl1 2.561(14)
Ru1 H1A 1.67(4)
Ru1 H1B 1.48(5)
Cl1 H1B 1.10(5)
Cl2 H2B 0.93(5)
P5 O4 1.686(3)
P5 C47 1.842(4)
P5 C44 1.845(4)
P4 O3 1.689(3)
P4 C39 1.839(4)
P4 C36 1.848(4)
P3 O2 1.689(3)
P3 C33 1.840(4)
P3 C30 1.840(4)
P2 O1 1.691(2)
P2 C24 1.833(4)
P2 C27 1.846(4)
P6 C53 1.832(4)
P6 C65 1.845(4)
P6 C59 1.856(4)
P1 C13 1.843(4)
P1 C1 1.849(4)
P1 C7 1.857(3)
O4 C43 1.345(4)
O3 C42 1.354(4)
O2 C19 1.348(4)
O1 C23 1.350(4)
N2 C42 1.346(4)
N2 C43 1.350(4)
N1 C23 1.344(4)
N1 C19 1.347(4)
C45 C44 1.501(5)
C45 H45A 0.9800
C45 H45B 0.9800
C45 H45C 0.9800
C62 C63 1.368(6)
C62 C61 1.371(6)
C62 H62 0.9500
C56 C57 1.368(6)
C56 C55 1.374(6)
C56 H56 0.9500
C61 C60 1.394(5)
C61 H61 0.9500
C46 C44 1.508(5)
C46 H46A 0.9800
C46 H46B 0.9800
C46 H46C 0.9800
C55 C54 1.402(6)
C55 H55 0.9500
C63 C64 1.381(5)
C63 H63 0.9500
C38 C36 1.523(5)
C38 H38A 0.9800
C38 H38B 0.9800
C38 H38C 0.9800
C31 C30 1.529(5)
C31 H31A 0.9800
C31 H31B 0.9800
C31 H31C 0.9800
C37 C36 1.520(5)
C37 H37A 0.9800
C37 H37B 0.9800
C37 H37C 0.9800
C48 C47 1.511(5)
C48 H48A 0.9800
C48 H48B 0.9800
C48 H48C 0.9800
C32 C30 1.529(5)
C32 H32A 0.9800
C32 H32B 0.9800
C32 H32C 0.9800
C40 C39 1.520(5)
C40 H40A 0.9800
C40 H40B 0.9800
C40 H40C 0.9800
C35 C33 1.522(5)
C35 H35A 0.9800
C35 H35B 0.9800
C35 H35C 0.9800
C68 C67 1.374(6)
C68 C69 1.376(6)
C68 H68 0.9500
C57 C58 1.366(5)
C57 H57 0.9500
C16 C15 1.370(6)
C16 C17 1.372(6)
C16 H16 0.9500
C41 C39 1.521(5)
C41 H41A 0.9800
C41 H41B 0.9800
C41 H41C 0.9800
C67 C66 1.379(5)
C67 H67 0.9500
C17 C18 1.371(5)
C17 H17 0.9500
C15 C14 1.410(5)
C15 H15 0.9500
C3 C4 1.378(5)
C3 C2 1.379(5)
C3 H3 0.9500
C69 C70 1.394(5)
C69 H69 0.9500
C34 C33 1.512(5)
C34 H34A 0.9800
C34 H34B 0.9800
C34 H34C 0.9800
C49 C47 1.510(5)
C49 H49A 0.9800
C49 H49B 0.9800
C49 H49C 0.9800
C28 C27 1.526(5)
C28 H28A 0.9800
C28 H28B 0.9800
C28 H28C 0.9800
C4 C5 1.372(5)
C4 H4 0.9500
C64 C59 1.384(5)
C64 H64 0.9500
C54 C53 1.375(5)
C54 H54 0.9500
C5 C6 1.378(5)
C5 H5 0.9500
C66 C65 1.391(5)
C66 H66 0.9500
C2 C1 1.386(5)
C2 H2 0.9500
C36 H36 1.0000
C11 C10 1.381(5)
C11 C12 1.382(5)
C11 H11 0.9500
C10 C9 1.363(5)
C10 H10 0.9500
C29 C27 1.532(5)
C29 H29A 0.9800
C29 H29B 0.9800
C29 H29C 0.9800
C60 C59 1.383(5)
C60 H60 0.9500
C58 C53 1.404(5)
C58 H58 0.9500
C39 H39 1.0000
C44 H44 1.0000
C14 C13 1.376(5)
C14 H14 0.9500
C47 H47 1.0000
C26 C24 1.523(5)
C26 H26A 0.9800
C26 H26B 0.9800
C26 H26C 0.9800
C25 C24 1.520(5)
C25 H25A 0.9800
C25 H25B 0.9800
C25 H25C 0.9800
C9 C8 1.391(5)
C9 H9 0.9500
C18 C13 1.398(5)
C18 H18 0.9500
C30 H30 1.0000
C70 C65 1.387(5)
C70 H70 0.9500
C33 H33 1.0000
C12 C7 1.377(5)
C12 H12 0.9500
C51 C50 1.379(5)
C51 C52 1.382(5)
C51 H51 0.9500
C8 C7 1.397(5)
C8 H8 0.9500
C50 C43 1.377(5)
C50 H50 0.9500
C52 C42 1.365(5)
C52 H52 0.9500
C22 C23 1.372(5)
C22 C21 1.376(5)
C22 H22 0.9500
C20 C19 1.375(5)
C20 C21 1.377(5)
C20 H20 0.9500
C21 H21 0.9500
C24 H24 1.0000
C27 H27 1.0000
C6 C1 1.395(5)
C6 H6 0.9500

loop_
_geom_torsion_atom_site_label_1
_geom_torsion_atom_site_label_2
_geom_torsion_atom_site_label_3
_geom_torsion_atom_site_label_4
_geom_torsion
N2 Ru2 P5 O4 0.02(13)
P6 Ru2 P5 O4 176.69(10)
P4 Ru2 P5 O4 -6.69(17)
Cl2 Ru2 P5 O4 90.2(3)
N2 Ru2 P5 C47 106.78(17)
P6 Ru2 P5 C47 -76.55(16)
P4 Ru2 P5 C47 100.08(18)
Cl2 Ru2 P5 C47 -163.1(3)
N2 Ru2 P5 C44 -108.33(17)
P6 Ru2 P5 C44 68.34(16)
P4 Ru2 P5 C44 -115.03(18)
Cl2 Ru2 P5 C44 -18.2(3)
N2 Ru2 P4 O3 3.39(12)
P5 Ru2 P4 O3 10.09(16)
P6 Ru2 P4 O3 -173.30(10)
Cl2 Ru2 P4 O3 -85.4(3)
N2 Ru2 P4 C39 -104.77(18)
P5 Ru2 P4 C39 -98.06(19)
P6 Ru2 P4 C39 78.54(16)
Cl2 Ru2 P4 C39 166.5(3)
N2 Ru2 P4 C36 112.04(19)
P5 Ru2 P4 C36 118.75(19)
P6 Ru2 P4 C36 -64.65(17)
Cl2 Ru2 P4 C36 23.3(3)
N1 Ru1 P3 O2 7.29(12)
P2 Ru1 P3 O2 19.33(15)
P1 Ru1 P3 O2 -170.55(10)
Cl1 Ru1 P3 O2 -83.3(3)
N1 Ru1 P3 C33 -99.32(17)
P2 Ru1 P3 C33 -87.27(18)
P1 Ru1 P3 C33 82.85(15)
Cl1 Ru1 P3 C33 170.1(3)
N1 Ru1 P3 C30 116.67(18)
P2 Ru1 P3 C30 128.72(18)
P1 Ru1 P3 C30 -61.16(16)
Cl1 Ru1 P3 C30 26.0(3)
N1 Ru1 P2 O1 1.97(12)
P3 Ru1 P2 O1 -10.08(15)
P1 Ru1 P2 O1 179.74(10)
Cl1 Ru1 P2 O1 90.6(3)
N1 Ru1 P2 C24 110.31(16)
P3 Ru1 P2 C24 98.26(17)
P1 Ru1 P2 C24 -71.92(14)
Cl1 Ru1 P2 C24 -161.1(3)
N1 Ru1 P2 C27 -107.25(17)
P3 Ru1 P2 C27 -119.30(17)
P1 Ru1 P2 C27 70.52(16)
Cl1 Ru1 P2 C27 -18.6(3)
P5 Ru2 P6 C53 88.35(13)
P4 Ru2 P6 C53 -90.44(13)
Cl2 Ru2 P6 C53 175.1(3)
P5 Ru2 P6 C65 -32.01(14)
P4 Ru2 P6 C65 149.20(13)
Cl2 Ru2 P6 C65 54.8(3)
P5 Ru2 P6 C59 -150.98(14)
P4 Ru2 P6 C59 30.24(14)
Cl2 Ru2 P6 C59 -64.2(3)
P2 Ru1 P1 C13 83.80(13)
P3 Ru1 P1 C13 -92.54(13)
Cl1 Ru1 P1 C13 -178.9(3)
P2 Ru1 P1 C1 -155.20(13)
P3 Ru1 P1 C1 28.47(14)
Cl1 Ru1 P1 C1 -57.9(3)
P2 Ru1 P1 C7 -36.72(13)
P3 Ru1 P1 C7 146.95(13)
Cl1 Ru1 P1 C7 60.6(3)
C47 P5 O4 C43 -126.5(3)
C44 P5 O4 C43 128.4(3)
Ru2 P5 O4 C43 2.2(3)
C39 P4 O3 C42 122.1(3)
C36 P4 O3 C42 -134.4(3)
Ru2 P4 O3 C42 -5.9(3)
C33 P3 O2 C19 113.4(3)
C30 P3 O2 C19 -142.4(3)
Ru1 P3 O2 C19 -12.4(3)
C24 P2 O1 C23 -128.8(3)
C27 P2 O1 C23 127.9(3)
Ru1 P2 O1 C23 -1.7(3)
P5 Ru2 N2 C42 -179.1(3)
P4 Ru2 N2 C42 -1.5(3)
Cl2 Ru2 N2 C42 93.6(4)
P5 Ru2 N2 C43 -2.3(3)
P4 Ru2 N2 C43 175.3(3)
Cl2 Ru2 N2 C43 -89.6(4)
P2 Ru1 N1 C23 -2.7(3)
P3 Ru1 N1 C23 172.8(3)
Cl1 Ru1 N1 C23 -100.4(4)
P2 Ru1 N1 C19 -178.9(3)
P3 Ru1 N1 C19 -3.4(2)
Cl1 Ru1 N1 C19 83.5(4)
C63 C62 C61 C60 -1.1(6)
C57 C56 C55 C54 -0.5(6)
C61 C62 C63 C64 -1.6(7)
C55 C56 C57 C58 -0.4(6)
C69 C68 C67 C66 0.8(6)
C15 C16 C17 C18 0.5(6)
C17 C16 C15 C14 0.0(6)
C67 C68 C69 C70 1.5(6)
C2 C3 C4 C5 0.8(6)
C62 C63 C64 C59 2.0(6)
C56 C55 C54 C53 0.5(6)
C3 C4 C5 C6 -0.9(6)
C68 C67 C66 C65 -2.3(6)
C4 C3 C2 C1 -0.4(6)
O3 P4 C36 C37 62.3(3)
C39 P4 C36 C37 161.5(3)
Ru2 P4 C36 C37 -48.9(3)
O3 P4 C36 C38 -63.3(3)
C39 P4 C36 C38 35.8(3)
Ru2 P4 C36 C38 -174.5(2)
C12 C11 C10 C9 -0.1(6)
C62 C61 C60 C59 3.5(6)
C56 C57 C58 C53 1.2(6)
O3 P4 C39 C40 168.1(3)
C36 P4 C39 C40 68.8(3)
Ru2 P4 C39 C40 -81.1(3)
O3 P4 C39 C41 -67.1(3)
C36 P4 C39 C41 -166.4(3)
Ru2 P4 C39 C41 43.7(3)
O4 P5 C44 C45 61.6(3)
C47 P5 C44 C45 -36.2(3)
Ru2 P5 C44 C45 172.5(2)
O4 P5 C44 C46 -63.5(3)
C47 P5 C44 C46 -161.3(3)
Ru2 P5 C44 C46 47.4(3)
C16 C15 C14 C13 -1.4(5)
O4 P5 C47 C49 -169.1(3)
C44 P5 C47 C49 -69.5(3)
Ru2 P5 C47 C49 80.5(3)
O4 P5 C47 C48 65.9(3)
C44 P5 C47 C48 165.5(3)
Ru2 P5 C47 C48 -44.5(3)
C11 C10 C9 C8 2.7(6)
C16 C17 C18 C13 0.4(6)
O2 P3 C30 C32 68.7(3)
C33 P3 C30 C32 167.2(3)
Ru1 P3 C30 C32 -43.3(3)
O2 P3 C30 C31 -56.4(3)
C33 P3 C30 C31 42.1(3)
Ru1 P3 C30 C31 -168.4(2)
C68 C69 C70 C65 -2.5(6)
O2 P3 C33 C34 170.0(3)
C30 P3 C33 C34 70.8(3)
Ru1 P3 C33 C34 -80.1(3)
O2 P3 C33 C35 -64.9(3)
C30 P3 C33 C35 -164.0(3)
Ru1 P3 C33 C35 45.0(3)
C10 C11 C12 C7 -3.3(6)
C10 C9 C8 C7 -2.0(6)
C52 C51 C50 C43 -0.5(5)
C50 C51 C52 C42 1.2(5)
C55 C54 C53 C58 0.3(5)
C55 C54 C53 P6 177.7(3)
C57 C58 C53 C54 -1.2(5)
C57 C58 C53 P6 -178.6(3)
C65 P6 C53 C54 134.2(3)
C59 P6 C53 C54 -120.6(3)
Ru2 P6 C53 C54 7.3(3)
C65 P6 C53 C58 -48.5(3)
C59 P6 C53 C58 56.7(3)
Ru2 P6 C53 C58 -175.3(2)
C61 C60 C59 C64 -3.1(5)
C61 C60 C59 P6 -178.0(3)
C63 C64 C59 C60 0.3(6)
C63 C64 C59 P6 175.2(3)
C53 P6 C59 C60 -164.7(3)
C65 P6 C59 C60 -61.6(3)
Ru2 P6 C59 C60 63.4(3)
C53 P6 C59 C64 20.6(3)
C65 P6 C59 C64 123.7(3)
Ru2 P6 C59 C64 -111.3(3)
C23 C22 C21 C20 -0.7(5)
C19 C20 C21 C22 -0.9(5)
C69 C70 C65 C66 1.0(5)
C69 C70 C65 P6 -172.2(3)
C67 C66 C65 C70 1.3(6)
C67 C66 C65 P6 174.6(3)
C53 P6 C65 C70 -25.2(3)
C59 P6 C65 C70 -127.9(3)
Ru2 P6 C65 C70 106.3(3)
C53 P6 C65 C66 161.8(3)
C59 P6 C65 C66 59.1(3)
Ru2 P6 C65 C66 -66.7(3)
O1 P2 C24 C25 66.1(3)
C27 P2 C24 C25 165.2(3)
Ru1 P2 C24 C25 -45.1(3)
O1 P2 C24 C26 -169.4(2)
C27 P2 C24 C26 -70.3(3)
Ru1 P2 C24 C26 79.4(3)
C43 N2 C42 O3 -178.7(3)
Ru2 N2 C42 O3 -1.8(4)
C43 N2 C42 C52 0.4(5)
Ru2 N2 C42 C52 177.4(3)
P4 O3 C42 N2 5.4(4)
P4 O3 C42 C52 -173.8(3)
C51 C52 C42 N2 -1.2(6)
C51 C52 C42 O3 178.0(3)
P5 O4 C43 N2 -4.2(4)
P5 O4 C43 C50 176.7(3)
C42 N2 C43 O4 -178.7(3)
Ru2 N2 C43 O4 4.4(4)
C42 N2 C43 C50 0.3(5)
Ru2 N2 C43 C50 -176.7(3)
C51 C50 C43 O4 178.7(3)
C51 C50 C43 N2 -0.2(6)
O1 P2 C27 C28 -65.2(3)
C24 P2 C27 C28 -164.5(3)
Ru1 P2 C27 C28 46.8(3)
O1 P2 C27 C29 59.9(3)
C24 P2 C27 C29 -39.4(3)
Ru1 P2 C27 C29 171.9(2)
C4 C5 C6 C1 0.5(6)
C15 C14 C13 C18 2.3(5)
C15 C14 C13 P1 -177.0(3)
C17 C18 C13 C14 -1.8(5)
C17 C18 C13 P1 177.5(3)
C1 P1 C13 C14 -130.9(3)
C7 P1 C13 C14 124.2(3)
Ru1 P1 C13 C14 -2.3(3)
C1 P1 C13 C18 49.8(3)
C7 P1 C13 C18 -55.1(3)
Ru1 P1 C13 C18 178.4(2)
C3 C2 C1 C6 0.1(6)
C3 C2 C1 P1 -175.1(3)
C5 C6 C1 C2 -0.1(5)
C5 C6 C1 P1 175.0(3)
C13 P1 C1 C2 -158.2(3)
C7 P1 C1 C2 -55.1(3)
Ru1 P1 C1 C2 69.2(3)
C13 P1 C1 C6 26.8(3)
C7 P1 C1 C6 129.9(3)
Ru1 P1 C1 C6 -105.8(3)
C23 N1 C19 O2 -179.9(3)
Ru1 N1 C19 O2 -3.6(4)
C23 N1 C19 C20 -0.4(5)
Ru1 N1 C19 C20 176.0(3)
P3 O2 C19 N1 11.2(4)
P3 O2 C19 C20 -168.3(3)
C21 C20 C19 N1 1.5(5)
C21 C20 C19 O2 -179.0(3)
C19 N1 C23 O1 178.8(3)
Ru1 N1 C23 O1 2.4(4)
C19 N1 C23 C22 -1.3(5)
Ru1 N1 C23 C22 -177.7(3)
P2 O1 C23 N1 -0.2(4)
P2 O1 C23 C22 179.9(3)
C21 C22 C23 N1 1.9(5)
C21 C22 C23 O1 -178.2(3)
C11 C12 C7 C8 3.9(5)
C11 C12 C7 P1 178.2(3)
C9 C8 C7 C12 -1.2(5)
C9 C8 C7 P1 -175.3(3)
C13 P1 C7 C12 171.4(3)
C1 P1 C7 C12 69.3(3)
Ru1 P1 C7 C12 -56.5(3)
C13 P1 C7 C8 -14.6(3)
C1 P1 C7 C8 -116.7(3)
Ru1 P1 C7 C8 117.5(3)
